data_7015756
loop_
_publ_author_name
'Orfanoudaki, Maria'
'Tamiolakis, Ioannis'
'Siczek, Milosz'
'Lis, Tadeusz'
'Armatas, Gerasimos S.'
'Pergantis, Spiros A.'
'Milios, Constantinos J.'

_publ_section_title
;
 Unique trigonal prism encapsulated Ln complexes: a [Co(II)6Eu] and a
 [Co(II)6Dy] cage.
;
_journal_issue 18
_journal_name_full 'Dalton transactions (Cambridge, England : 2003)'
_journal_page_first 4793
_journal_page_last 4796
_journal_paper_doi 10.1039/c1dt10052a
_journal_volume 40
_journal_year 2011
_chemical_formula_moiety 'C28.86 H72.7 N9 O30 Co6 Eu ,2.5(Cl O4),0.5(N O3), 2.433(C H5 O),0.917(H2 O)'
_chemical_formula_sum 'C31.3 H86.7 Cl2.5 Co6 Eu N9.5 O44.85'
_chemical_formula_weight 1908.15
_chemical_name_systematic
;
?
;
_space_group_IT_number 2
_symmetry_cell_setting triclinic
_symmetry_space_group_name_Hall '-P 1'
_symmetry_space_group_name_H-M 'P -1'
_atom_sites_solution_hydrogens geom
_atom_sites_solution_primary direct
_atom_sites_solution_secondary difmap
_audit_creation_method SHELXL-97
_cell_angle_alpha 86.75(3)
_cell_angle_beta 81.62(3)
_cell_angle_gamma 61.90(3)
_cell_formula_units_Z 2
_cell_length_a 13.178(3)
_cell_length_b 13.694(3)
_cell_length_c 22.121(5)
_cell_measurement_reflns_used 22829
_cell_measurement_temperature 100(2)
_cell_measurement_theta_max 38.63
_cell_measurement_theta_min 4.7
_cell_volume 3483.5(17)
_computing_cell_refinement 'CrysAlis CCD, Oxford Diffraction Ltd.'
_computing_data_collection 'CrysAlis RED, Oxford Diffraction Ltd.'
_computing_data_reduction 'CrysAlis RED, Oxford Diffraction Ltd.'
_computing_structure_refinement 'SHELXL-97 (Sheldrick, 1997)'
_computing_structure_solution 'SHELXS-97 (Sheldrick, 1990)'
_diffrn_ambient_temperature 100(2)
_diffrn_measured_fraction_theta_full 0.994
_diffrn_measured_fraction_theta_max 0.951
_diffrn_measurement_device_type 'Xcalibur PX KM4CCD'
_diffrn_measurement_method '\f and \w'
_diffrn_radiation_monochromator graphite
_diffrn_radiation_source 'fine-focus sealed tube'
_diffrn_radiation_type MoK\a
_diffrn_radiation_wavelength 0.71073
_diffrn_reflns_av_R_equivalents 0.0427
_diffrn_reflns_av_sigmaI/netI 0.1646
_diffrn_reflns_limit_h_max 23
_diffrn_reflns_limit_h_min -21
_diffrn_reflns_limit_k_max 23
_diffrn_reflns_limit_k_min -22
_diffrn_reflns_limit_l_max 36
_diffrn_reflns_limit_l_min -38
_diffrn_reflns_number 76504
_diffrn_reflns_theta_full 27.00
_diffrn_reflns_theta_max 38.63
_diffrn_reflns_theta_min 4.71
_exptl_absorpt_coefficient_mu 2.481
_exptl_absorpt_correction_T_max 0.896
_exptl_absorpt_correction_T_min 0.645
_exptl_absorpt_correction_type analytical
_exptl_absorpt_process_details
;
CrysAlis RED, Oxford Diffraction Ltd.,
Version 1.171.32.5
Analytical numeric absorption correction using a
multifaceted crystal model based on expressions
derived by R.C. Clark & J.S. Reid.
(Clark, R. C. & Reid, J. S. (1995). Acta Cryst. A51, 887-897)
;
_exptl_crystal_colour pink
_exptl_crystal_density_diffrn 1.817
_exptl_crystal_density_method 'not measured'
_exptl_crystal_description block
_exptl_crystal_F_000 1930
_exptl_crystal_size_max 0.25
_exptl_crystal_size_mid 0.09
_exptl_crystal_size_min 0.05
_refine_diff_density_max 1.67
_refine_diff_density_min -1.41
_refine_diff_density_rms 0.157
_refine_ls_extinction_method none
_refine_ls_goodness_of_fit_ref 1.011
_refine_ls_hydrogen_treatment constr
_refine_ls_matrix_type full
_refine_ls_number_parameters 1021
_refine_ls_number_reflns 37595
_refine_ls_number_restraints 232
_refine_ls_restrained_S_all 1.029
_refine_ls_R_factor_all 0.1356
_refine_ls_R_factor_gt 0.0563
_refine_ls_shift/su_max 0.004
_refine_ls_shift/su_mean 0.000
_refine_ls_structure_factor_coef Fsqd
_refine_ls_weighting_details 'calc w=1/[\s^2^(Fo^2^)+(0.038P)^2^] where P=(Fo^2^+2Fc^2^)/3'
_refine_ls_weighting_scheme calc
_refine_ls_wR_factor_gt 0.1086
_refine_ls_wR_factor_ref 0.1184
_reflns_number_gt 17996
_reflns_number_total 37595
_reflns_threshold_expression >2sigma(I)
_cod_data_source_file c1dt10052a.txt
_cod_data_source_block mo22ap
_cod_original_cell_volume 3483.5(15)
_cod_original_sg_symbol_H-M P-1
_cod_original_formula_sum 'C31.30 H86.7 Cl2.50 Co6 Eu N9.50 O44.85'
_cod_database_code 7015756

loop_
_symmetry_equiv_pos_as_xyz
'x, y, z'
'-x, -y, -z'

loop_
_atom_site_label
_atom_site_type_symbol
_atom_site_fract_x
_atom_site_fract_y
_atom_site_fract_z
_atom_site_U_iso_or_equiv
_atom_site_adp_type
_atom_site_occupancy
_atom_site_symmetry_multiplicity
_atom_site_calc_flag
_atom_site_refinement_flags
_atom_site_disorder_assembly
_atom_site_disorder_group
Eu Eu 0.659215(14) 0.739681(13) 0.742684(7) 0.01572(4) Uani 1 1 d . A .
Co1 Co 0.78355(4) 0.81925(4) 0.609460(19) 0.01882(9) Uani 1 1 d . A .
Co2 Co 0.54720(4) 0.78427(4) 0.602026(18) 0.01830(9) Uani 1 1 d . A .
Co3 Co 0.91305(4) 0.51091(4) 0.78440(2) 0.02134(9) Uani 1 1 d . . .
Co4 Co 0.67627(4) 0.47806(4) 0.77906(2) 0.02164(9) Uani 1 1 d . . .
Co5 Co 0.63350(4) 0.94264(4) 0.84597(2) 0.02587(10) Uani 1 1 d . . .
Co6 Co 0.39759(4) 0.90639(4) 0.83886(2) 0.02588(10) Uani 1 1 d . . .
O1 O 0.70189(18) 0.72667(17) 0.63207(9) 0.0180(4) Uani 1 1 d . . .
H1 H 0.7537 0.6480 0.6185 0.022 Uiso 1 1 calc R A .
O2 O 0.73938(19) 0.57517(18) 0.80571(9) 0.0205(5) Uani 1 1 d . A .
H2 H 0.7144 0.5946 0.8502 0.025 Uiso 1 1 calc R . .
O3 O 0.53466(19) 0.91917(18) 0.79274(9) 0.0214(5) Uani 1 1 d . A .
H3 H 0.5083 0.9788 0.7616 0.026 Uiso 1 1 calc R . .
O11 O 0.94008(19) 0.6997(2) 0.63742(11) 0.0283(5) Uani 1 1 d . . .
O21 O 0.86916(18) 0.62564(18) 0.71377(9) 0.0205(5) Uani 1 1 d . A .
N11 N 1.0742(3) 0.4620(3) 0.73087(14) 0.0333(7) Uani 1 1 d . . .
H11A H 1.1301 0.4427 0.7562 0.040 Uiso 1 1 calc R . .
H11B H 1.0923 0.4002 0.7082 0.040 Uiso 1 1 calc R . .
C11 C 0.9526(3) 0.6311(3) 0.67803(15) 0.0227(7) Uani 1 1 d . A .
C21 C 1.0769(3) 0.5488(3) 0.68918(17) 0.0303(8) Uani 1 1 d . . .
C31 C 1.1218(4) 0.6140(4) 0.7220(2) 0.0478(11) Uani 1 1 d . . .
H31A H 1.0793 0.6344 0.7634 0.072 Uiso 1 1 calc R . .
H31B H 1.1098 0.6811 0.6992 0.072 Uiso 1 1 calc R . .
H31C H 1.2048 0.5679 0.7244 0.072 Uiso 1 1 calc R . .
C41 C 1.1522(3) 0.5016(4) 0.62875(19) 0.0478(11) Uani 1 1 d . . .
H41A H 1.2298 0.4452 0.6363 0.072 Uiso 1 1 calc R . .
H41B H 1.1583 0.5610 0.6044 0.072 Uiso 1 1 calc R . .
H41C H 1.1171 0.4679 0.6065 0.072 Uiso 1 1 calc R . .
O12 O 0.9174(2) 0.6296(2) 0.83878(10) 0.0273(5) Uani 1 1 d . . .
O22 O 0.74832(19) 0.77345(18) 0.82376(9) 0.0225(5) Uani 1 1 d . A .
N12 N 0.7487(3) 0.8954(3) 0.91193(14) 0.0395(8) Uani 1 1 d . A .
H12A H 0.7604 0.9542 0.9202 0.047 Uiso 1 1 calc R . .
H12B H 0.7158 0.8777 0.9476 0.047 Uiso 1 1 calc R . .
C12 C 0.8417(3) 0.7267(3) 0.84818(15) 0.0269(7) Uani 1 1 d . . .
C22 C 0.8619(3) 0.7993(3) 0.89076(17) 0.0349(9) Uani 1 1 d . A .
C32 C 0.9379(4) 0.8426(4) 0.8519(2) 0.0479(11) Uani 1 1 d . . .
H32A H 0.8966 0.8882 0.8190 0.072 Uiso 1 1 calc R A .
H32B H 1.0105 0.7799 0.8342 0.072 Uiso 1 1 calc R . .
H32C H 0.9553 0.8873 0.8775 0.072 Uiso 1 1 calc R . .
C42 C 0.9197(4) 0.7326(4) 0.9451(2) 0.0541(13) Uani 1 1 d . . .
H42A H 0.9251 0.7818 0.9735 0.081 Uiso 1 1 calc R A .
H42B H 0.9978 0.6742 0.9304 0.081 Uiso 1 1 calc R . .
H42C H 0.8732 0.6990 0.9661 0.081 Uiso 1 1 calc R . .
O13 O 0.7176(2) 0.9883(2) 0.77084(11) 0.0291(5) Uani 1 1 d . A .
O23 O 0.72173(19) 0.87577(17) 0.70044(9) 0.0191(4) Uani 1 1 d . . .
N13 N 0.8153(3) 0.9548(2) 0.60963(13) 0.0266(6) Uani 1 1 d . . .
H13A H 0.8892 0.9344 0.5902 0.032 Uiso 1 1 calc R A .
H13B H 0.7644 1.0104 0.5873 0.032 Uiso 1 1 calc R . .
C13 C 0.7424(3) 0.9514(3) 0.71790(15) 0.0231(7) Uani 1 1 d . A .
C23 C 0.8040(3) 0.9992(3) 0.67083(16) 0.0261(7) Uani 1 1 d . A .
C33 C 0.9257(4) 0.9614(4) 0.6865(2) 0.0503(12) Uani 1 1 d . . .
H33A H 0.9706 0.8807 0.6822 0.075 Uiso 1 1 calc R A .
H33B H 0.9206 0.9833 0.7287 0.075 Uiso 1 1 calc R . .
H33C H 0.9642 0.9959 0.6587 0.075 Uiso 1 1 calc R . .
C43 C 0.7339(4) 1.1241(3) 0.6721(2) 0.0504(12) Uani 1 1 d . . .
H43A H 0.7785 1.1559 0.6470 0.076 Uiso 1 1 calc R A .
H43B H 0.7169 1.1514 0.7143 0.076 Uiso 1 1 calc R . .
H43C H 0.6610 1.1459 0.6558 0.076 Uiso 1 1 calc R . .
O14 O 0.5429(2) 0.63466(18) 0.62199(10) 0.0241(5) Uani 1 1 d . . .
O24 O 0.62887(19) 0.59032(18) 0.70643(10) 0.0211(5) Uani 1 1 d . A .
N14 N 0.6285(3) 0.3979(2) 0.71988(13) 0.0281(6) Uani 1 1 d . . .
H14A H 0.6945 0.3388 0.7016 0.034 Uiso 1 1 calc R . .
H14B H 0.5837 0.3701 0.7425 0.034 Uiso 1 1 calc R . .
C14 C 0.5805(3) 0.5726(3) 0.66503(15) 0.0229(7) Uani 1 1 d . A .
C24 C 0.5627(3) 0.4694(3) 0.67110(17) 0.0297(8) Uani 1 1 d . . .
C34 C 0.6040(5) 0.4061(4) 0.6099(2) 0.0539(13) Uani 1 1 d . . .
H34A H 0.6889 0.3719 0.6014 0.081 Uiso 1 1 calc R . .
H34B H 0.5699 0.4576 0.5772 0.081 Uiso 1 1 calc R . .
H34C H 0.5796 0.3484 0.6120 0.081 Uiso 1 1 calc R . .
C44 C 0.4343(4) 0.5080(4) 0.6909(2) 0.0491(12) Uani 1 1 d . . .
H44A H 0.4202 0.4436 0.6958 0.074 Uiso 1 1 calc R . .
H44B H 0.3897 0.5566 0.6598 0.074 Uiso 1 1 calc R . .
H44C H 0.4100 0.5486 0.7298 0.074 Uiso 1 1 calc R . .
O15 O 0.5127(2) 0.5695(2) 0.82954(11) 0.0280(5) Uani 1 1 d . . .
O25 O 0.50374(19) 0.73709(18) 0.81890(10) 0.0224(5) Uani 1 1 d . A .
N15 N 0.3140(3) 0.8354(3) 0.89877(16) 0.0511(10) Uani 1 1 d . A .
H15A H 0.3306 0.8371 0.9375 0.061 Uiso 1 1 calc R . .
H15B H 0.2350 0.8775 0.8994 0.061 Uiso 1 1 calc R . .
C15 C 0.4637(3) 0.6705(3) 0.84047(15) 0.0262(7) Uani 1 1 d . . .
C25 C 0.3473(3) 0.7199(3) 0.88270(16) 0.0338(9) Uani 1 1 d . A .
C35 C 0.3566(4) 0.6520(4) 0.93944(19) 0.0547(13) Uani 1 1 d . . .
H35A H 0.4061 0.6620 0.9649 0.082 Uiso 1 1 calc R A .
H35B H 0.3907 0.5736 0.9280 0.082 Uiso 1 1 calc R . .
H35C H 0.2791 0.6761 0.9624 0.082 Uiso 1 1 calc R . .
C45 C 0.2564(4) 0.7225(5) 0.8466(2) 0.0710(17) Uani 1 1 d . . .
H45A H 0.1804 0.7554 0.8720 0.106 Uiso 1 1 calc R A .
H45B H 0.2771 0.6468 0.8347 0.106 Uiso 1 1 calc R . .
H45C H 0.2531 0.7669 0.8099 0.106 Uiso 1 1 calc R . .
O16 O 0.3211(2) 0.9216(2) 0.76056(10) 0.0284(5) Uani 1 1 d . A .
O26 O 0.48158(18) 0.83618(17) 0.69403(9) 0.0186(4) Uani 1 1 d . . .
N16 N 0.3695(2) 0.8900(2) 0.59754(12) 0.0234(6) Uani 1 1 d . . .
H16A H 0.3604 0.9573 0.5826 0.028 Uiso 1 1 calc R A .
H16B H 0.3443 0.8601 0.5706 0.028 Uiso 1 1 calc R . .
C16 C 0.3716(3) 0.8889(3) 0.70809(14) 0.0213(6) Uani 1 1 d . A .
C26 C 0.2965(3) 0.9077(3) 0.65746(15) 0.0233(7) Uani 1 1 d . A .
C36 C 0.1930(3) 1.0224(3) 0.66271(17) 0.0352(9) Uani 1 1 d . . .
H36A H 0.2201 1.0781 0.6601 0.053 Uiso 1 1 calc R A .
H36B H 0.1444 1.0303 0.7020 0.053 Uiso 1 1 calc R . .
H36C H 0.1474 1.0330 0.6294 0.053 Uiso 1 1 calc R . .
C46 C 0.2551(3) 0.8187(3) 0.66463(17) 0.0323(8) Uani 1 1 d . . .
H46A H 0.2089 0.8264 0.6320 0.048 Uiso 1 1 calc R A .
H46B H 0.2074 0.8283 0.7044 0.048 Uiso 1 1 calc R . .
H46C H 0.3226 0.7450 0.6620 0.048 Uiso 1 1 calc R . .
N17 N 0.5508(2) 1.0182(2) 0.56188(11) 0.0224(6) Uani 1 1 d D . .
O17 O 0.4458(2) 1.06091(19) 0.55752(10) 0.0260(5) Uani 1 1 d D . .
O27 O 0.60280(19) 0.91763(18) 0.58076(10) 0.0223(5) Uani 1 1 d D . .
O37 O 0.6069(2) 1.0690(2) 0.54765(12) 0.0314(6) Uani 1 1 d D . .
N18A N 0.9195(3) 0.3261(3) 0.69636(18) 0.0498(10) Uani 0.50 1 d PD A 1
O18A O 0.8678(2) 0.3928(2) 0.74011(11) 0.0312(6) Uani 0.50 1 d PD A 1
O28A O 0.9969(8) 0.3413(11) 0.6606(6) 0.079(4) Uani 0.50 1 d PD A 1
O38A O 0.885(4) 0.264(4) 0.683(3) 0.091(7) Uani 0.50 1 d PD A 1
N18B N 0.9195(3) 0.3261(3) 0.69636(18) 0.0498(10) Uani 0.50 1 d PD A 2
O18B O 0.8678(2) 0.3928(2) 0.74011(11) 0.0312(6) Uani 0.50 1 d PD A 2
O28B O 1.0263(8) 0.2926(11) 0.6804(7) 0.079(4) Uani 0.50 1 d PD A 2
O38B O 0.870(4) 0.282(5) 0.677(3) 0.091(7) Uani 0.50 1 d PD A 2
N19A N 0.4806(4) 0.8919(5) 0.9716(2) 0.0503(13) Uani 0.785(4) 1 d PD A 3
O19A O 0.5045(3) 0.9055(2) 0.91222(11) 0.0430(7) Uani 0.785(4) 1 d PD A 3
O29A O 0.5623(4) 0.8769(5) 1.00057(19) 0.0732(14) Uani 0.785(4) 1 d PD A 3
O39A O 0.3903(4) 0.8957(4) 0.99678(19) 0.0651(13) Uani 0.785(4) 1 d PD A 3
N19B N 0.4812(13) 0.9635(16) 0.9624(6) 0.0503(13) Uani 0.215(4) 1 d PD A -30
O19B O 0.5045(3) 0.9055(2) 0.91222(11) 0.0430(7) Uani 0.215(4) 1 d PD A -30
O29B O 0.5439(14) 0.9934(17) 0.9844(6) 0.0732(14) Uani 0.215(4) 1 d PD A -30
O39B O 0.3911(13) 0.9719(16) 0.9922(7) 0.0651(13) Uani 0.215(4) 1 d PD A -30
O1M O 0.8662(2) 0.7623(2) 0.52361(11) 0.0444(7) Uani 1 1 d . . .
H1Z H 0.8659 0.7010 0.5250 0.067 Uiso 1 1 d R A .
C1M C 0.8358(4) 0.8122(4) 0.46663(17) 0.0504(12) Uani 1 1 d . A .
H1M1 H 0.7927 0.7811 0.4492 0.076 Uiso 1 1 calc R . .
H1M2 H 0.9064 0.7976 0.4387 0.076 Uiso 1 1 calc R . .
H1M3 H 0.7871 0.8922 0.4726 0.076 Uiso 1 1 calc R . .
O2M O 0.5958(2) 0.74598(18) 0.50968(9) 0.0233(5) Uani 1 1 d . . .
H2M H 0.5773 0.8053 0.4904 0.035 Uiso 1 1 d R A .
C2M C 0.5640(4) 0.6763(3) 0.47987(17) 0.0346(9) Uani 1 1 d . A .
H2M1 H 0.6005 0.6015 0.4965 0.052 Uiso 1 1 calc R . .
H2M2 H 0.5902 0.6733 0.4359 0.052 Uiso 1 1 calc R . .
H2M3 H 0.4794 0.7063 0.4868 0.052 Uiso 1 1 calc R . .
O3W O 0.9716(2) 0.3969(2) 0.85298(12) 0.0404(7) Uani 0.33 1 d P A 5
O3MA O 0.9716(2) 0.3969(2) 0.85298(12) 0.0404(7) Uani 0.33 1 d P A 6
H3MA H 0.9168 0.3795 0.8574 0.061 Uiso 0.33 1 d PR A 6
C3MA C 1.0101(16) 0.4121(15) 0.9080(8) 0.069(5) Uiso 0.33 1 d P A 6
H3M1 H 1.0823 0.4172 0.8973 0.103 Uiso 0.33 1 calc PR A 6
H3M2 H 1.0240 0.3489 0.9349 0.103 Uiso 0.33 1 calc PR A 6
H3M3 H 0.9503 0.4803 0.9291 0.103 Uiso 0.33 1 calc PR A 6
O3MB O 0.9716(2) 0.3969(2) 0.85298(12) 0.0404(7) Uani 0.33 1 d P A 7
H3MB H 0.9164 0.3807 0.8568 0.061 Uiso 0.33 1 d PR A 7
C3MB C 0.9412(12) 0.4190(11) 0.9164(5) 0.037(3) Uiso 0.33 1 d P A 7
H3M4 H 0.9985 0.4344 0.9316 0.055 Uiso 0.33 1 calc PR A 7
H3M5 H 0.9399 0.3545 0.9373 0.055 Uiso 0.33 1 calc PR A 7
H3M6 H 0.8643 0.4834 0.9242 0.055 Uiso 0.33 1 calc PR A 7
O4MA O 0.7195(2) 0.3580(2) 0.84446(12) 0.0454(7) Uani 0.50 1 d P A 8
H4MA H 0.7803 0.2970 0.8406 0.068 Uiso 0.50 1 d PR A 8
C4MA C 0.6546(10) 0.3651(10) 0.9034(5) 0.066(3) Uiso 0.50 1 d P A 8
H4M1 H 0.5789 0.4315 0.9057 0.098 Uiso 0.50 1 calc PR A 8
H4M2 H 0.6972 0.3693 0.9351 0.098 Uiso 0.50 1 calc PR A 8
H4M3 H 0.6432 0.2993 0.9097 0.098 Uiso 0.50 1 calc PR A 8
O4MB O 0.7195(2) 0.3580(2) 0.84446(12) 0.0454(7) Uani 0.50 1 d P A 9
H4MB H 0.7607 0.3077 0.8182 0.068 Uiso 0.50 1 d PR A 9
C4MB C 0.6500(10) 0.3263(10) 0.8855(6) 0.068(3) Uiso 0.50 1 d P A 9
H4M4 H 0.6974 0.2514 0.8998 0.102 Uiso 0.50 1 calc PR A 9
H4M5 H 0.5883 0.3272 0.8650 0.102 Uiso 0.50 1 calc PR A 9
H4M6 H 0.6152 0.3780 0.9204 0.102 Uiso 0.50 1 calc PR A 9
O5W O 0.5358(3) 1.1056(2) 0.87231(12) 0.0433(7) Uani 0.80 1 d P A 10
O5M O 0.5358(3) 1.1056(2) 0.87231(12) 0.0433(7) Uani 0.20 1 d PD A 11
H5M H 0.5693 1.0734 0.9020 0.065 Uiso 0.20 1 d PR A 11
C5M C 0.546(2) 1.1927(18) 0.8510(12) 0.068(7) Uiso 0.20 1 d PD A 11
H5M1 H 0.4828 1.2597 0.8716 0.101 Uiso 0.20 1 calc PR A 11
H5M2 H 0.5421 1.1980 0.8069 0.101 Uiso 0.20 1 calc PR A 11
H5M3 H 0.6208 1.1853 0.8585 0.101 Uiso 0.20 1 calc PR A 11
O6M O 0.2820(2) 1.0709(2) 0.85388(12) 0.0422(7) Uani 1 1 d . A .
H6M H 0.2892 1.1098 0.8245 0.063 Uiso 1 1 d R . .
C6M C 0.2425(5) 1.1337(4) 0.9082(2) 0.0637(14) Uani 1 1 d . . .
H6M1 H 0.2220 1.0928 0.9412 0.095 Uiso 1 1 calc R A .
H6M2 H 0.1741 1.2042 0.9025 0.095 Uiso 1 1 calc R . .
H6M3 H 0.3040 1.1481 0.9188 0.095 Uiso 1 1 calc R . .
Cl1 Cl -0.0368(4) 1.0273(5) 0.98697(18) 0.0454(10) Uani 0.30 1 d PD B -12
O11P O 0.0547(8) 0.9339(8) 0.9548(5) 0.048(3) Uiso 0.30 1 d PD B -12
O21P O -0.0291(13) 1.1251(9) 0.9773(6) 0.073(4) Uiso 0.30 1 d PD B -12
O31P O -0.1428(8) 1.0462(10) 0.9659(5) 0.066(4) Uiso 0.30 1 d PD B -12
O41P O -0.0543(13) 1.0031(14) 1.0504(5) 0.090(5) Uiso 0.30 1 d PD B -12
Cl7 Cl -0.0096(10) 0.9871(7) 1.0010(4) 0.0299(19) Uiso 0.20 1 d PD . 35
O17P O -0.0381(13) 1.0228(14) 1.0657(5) 0.044(4) Uiso 0.20 1 d PD . 35
O27P O 0.0676(13) 0.8753(11) 0.9989(9) 0.063(5) Uiso 0.20 1 d PD . 35
O37P O 0.0440(19) 1.0498(19) 0.9712(9) 0.099(8) Uiso 0.20 1 d PD . 35
O47P O -0.1146(10) 1.0069(11) 0.9841(6) 0.035(3) Uiso 0.20 1 d PD . 35
Cl2 Cl 0.6424(5) 0.6635(5) 0.9931(2) 0.0540(12) Uani 0.25 1 d PD C 13
O12P O 0.6959(19) 0.7281(18) 0.9996(10) 0.148(9) Uiso 0.25 1 d PD C 13
O22P O 0.6725(17) 0.5590(11) 0.9998(9) 0.095(6) Uiso 0.25 1 d PD C 13
O32P O 0.6211(16) 0.6768(15) 0.9273(5) 0.067(5) Uiso 0.25 1 d PD C 13
O42P O 0.5245(11) 0.7359(13) 1.0193(7) 0.097(5) Uiso 0.25 1 d PD C 13
Cl3 Cl 0.6977(4) 0.5810(4) 0.97902(17) 0.0416(10) Uani 0.25 1 d PD C 14
O13P O 0.7603(14) 0.5971(15) 1.0189(7) 0.100(6) Uiso 0.25 1 d PD C 14
O23P O 0.7509(13) 0.4739(10) 0.9572(7) 0.082(5) Uiso 0.25 1 d PD C 14
O33P O 0.6441(13) 0.6377(12) 0.9290(5) 0.044(4) Uiso 0.25 1 d PD C 14
O43P O 0.5966(9) 0.6066(10) 1.0193(5) 0.043(3) Uiso 0.25 1 d PD C 14
Cl4 Cl 0.64385(16) 0.80269(11) 0.29724(7) 0.0318(5) Uani 0.689(5) 1 d PD D 15
O14P O 0.7115(5) 0.7794(5) 0.2379(3) 0.053(2) Uani 0.689(5) 1 d PD D 15
O24P O 0.5611(4) 0.9184(3) 0.3032(2) 0.0424(12) Uani 0.689(5) 1 d PD D 15
O34P O 0.7183(4) 0.7726(3) 0.3430(2) 0.0493(13) Uani 0.689(5) 1 d PD D 15
O44P O 0.5849(5) 0.7363(4) 0.3072(3) 0.0547(14) Uani 0.689(5) 1 d PD D 15
Cl5 Cl 0.5986(5) 0.7905(4) 0.2764(3) 0.0638(16) Uani 0.311(5) 1 d PD D 16
O15P O 0.5414(13) 0.7534(13) 0.2393(7) 0.109(5) Uiso 0.311(5) 1 d PD D 16
O25P O 0.7021(18) 0.786(2) 0.2443(13) 0.148(13) Uiso 0.311(5) 1 d PD D 16
O35P O 0.5269(11) 0.9038(9) 0.2920(6) 0.052(4) Uiso 0.311(5) 1 d PD D 16
O45P O 0.6263(19) 0.7256(16) 0.3275(8) 0.136(10) Uiso 0.311(5) 1 d PD D 16
Cl6 Cl 0.1166(2) 0.8609(3) 0.50465(10) 0.0416(6) Uani 0.50 1 d PD E 17
O16P O 0.2349(6) 0.8299(7) 0.4926(3) 0.060(2) Uani 0.50 1 d PD E 17
O26P O 0.0556(6) 0.9036(7) 0.4539(3) 0.070(2) Uani 0.50 1 d PD E 17
O36P O 0.0953(8) 0.7775(10) 0.5319(7) 0.184(8) Uani 0.50 1 d PD E 17
O46P O 0.0637(8) 0.9417(11) 0.5498(5) 0.167(6) Uani 0.50 1 d PD E 17
N1 N 0.8874(7) 0.4737(6) 0.5409(3) 0.0329(16) Uiso 0.50 1 d P F 18
O1N O 0.9116(7) 0.3767(6) 0.5184(3) 0.071(2) Uiso 0.50 1 d P F 18
O2N O 0.9380(10) 0.5246(11) 0.5168(6) 0.154(5) Uiso 0.50 1 d P . 18
O3N O 0.8208(7) 0.5139(7) 0.5877(4) 0.068(2) Uiso 0.50 1 d P F 18
O7MA O 0.8724(7) 0.5193(6) 0.5876(3) 0.0440(19) Uiso 0.20 1 d P G 19
H7MA H 0.8864 0.4615 0.6075 0.066 Uiso 0.20 1 d P H 19
C7MA C 0.846(2) 0.507(2) 0.5263(10) 0.041(5) Uiso 0.20 1 d P G 19
H7M1 H 0.8149 0.4540 0.5284 0.062 Uiso 0.20 1 calc PR G 19
H7M2 H 0.9167 0.4799 0.4968 0.062 Uiso 0.20 1 calc PR G 19
H7M3 H 0.7878 0.5789 0.5131 0.062 Uiso 0.20 1 calc PR G 19
O7MB O 0.8724(7) 0.5193(6) 0.5876(3) 0.0440(19) Uiso 0.20 1 d P I 20
H7MB H 0.9002 0.4900 0.6200 0.066 Uiso 0.20 1 d P J 20
C7MB C 0.842(2) 0.4511(19) 0.5573(11) 0.042(5) Uiso 0.20 1 d P I 20
H7M4 H 0.8573 0.3843 0.5811 0.062 Uiso 0.20 1 calc PR I 20
H7M5 H 0.8881 0.4303 0.5168 0.062 Uiso 0.20 1 calc PR I 20
H7M6 H 0.7593 0.4914 0.5528 0.062 Uiso 0.20 1 calc PR I 20
O8M O 0.4898(4) 0.2858(4) 0.7999(2) 0.0285(11) Uani 0.50 1 d P K 21
C8M C 0.3821(12) 0.3723(11) 0.8320(6) 0.087(4) Uiso 0.50 1 d P K 21
H8E H 0.3901 0.3748 0.8751 0.130 Uiso 0.50 1 d PR K 21
H8F H 0.3177 0.3567 0.8288 0.130 Uiso 0.50 1 d PR K 21
H8G H 0.3663 0.4439 0.8133 0.130 Uiso 0.50 1 d PR K 21
O9M O 0.9427(4) 0.2073(3) 0.8609(2) 0.0580(14) Uani 0.783(6) 1 d P L 22
H9M H 0.9643 0.1839 0.8951 0.087 Uiso 0.783(6) 1 d PR L 22
C9M C 1.0056(6) 0.1236(5) 0.8173(3) 0.065(2) Uani 0.783(6) 1 d P L 22
H9M1 H 1.0878 0.1052 0.8116 0.097 Uiso 0.783(6) 1 d PR L 22
H9M2 H 0.9743 0.1481 0.7785 0.097 Uiso 0.783(6) 1 d PR L 22
H9M3 H 0.9976 0.0580 0.8313 0.097 Uiso 0.783(6) 1 d PR L 22
O1W O 1.0886(14) 0.1864(14) 0.8072(8) 0.069(6) Uiso 0.217(6) 1 d P L 23
O10M O -0.1725(7) 1.1001(7) 0.4802(3) 0.0561(18) Uani 0.50 1 d P M 24
H1M H -0.1076 1.0456 0.4784 0.084 Uiso 0.50 1 d P N 24
C10M C -0.1612(12) 1.2003(11) 0.4887(6) 0.066(4) Uani 0.50 1 d P M 24
H10A H -0.2366 1.2660 0.4874 0.099 Uiso 0.50 1 calc PR M 24
H10B H -0.1043 1.2039 0.4561 0.099 Uiso 0.50 1 calc PR M 24
H10C H -0.1352 1.1976 0.5284 0.099 Uiso 0.50 1 calc PR M 24
O11M O 0.2151(13) 0.4401(12) 0.9044(7) 0.071(4) Uiso 0.25 1 d PD O 25
H11M H 0.1938 0.3910 0.9052 0.106 Uiso 0.25 1 d PR O 25
C11M C 0.265(3) 0.444(2) 0.8482(10) 0.091(8) Uiso 0.25 1 d PD O 25
H11C H 0.2123 0.5129 0.8298 0.137 Uiso 0.25 1 d PR O 25
H11D H 0.2779 0.3807 0.8236 0.137 Uiso 0.25 1 d PR O 25
H11E H 0.3390 0.4433 0.8498 0.137 Uiso 0.25 1 d PR O 25
O2W O 0.1992(19) 0.4234(17) 0.8613(10) 0.080(6) Uiso 0.20 1 d P P 26
O4W O 0.6884(7) 0.6533(7) 0.9328(3) 0.067(2) Uiso 0.50 1 d P . .

loop_
_atom_site_aniso_label
_atom_site_aniso_U_11
_atom_site_aniso_U_22
_atom_site_aniso_U_33
_atom_site_aniso_U_23
_atom_site_aniso_U_13
_atom_site_aniso_U_12
Eu 0.01521(8) 0.01639(7) 0.01491(7) -0.00160(5) -0.00071(5) -0.00705(6)
Co1 0.0189(2) 0.0191(2) 0.0180(2) 0.00037(17) 0.00091(16) -0.00951(18)
Co2 0.0195(2) 0.0194(2) 0.0176(2) 0.00093(17) -0.00518(16) -0.00979(18)
Co3 0.0184(2) 0.0207(2) 0.0217(2) 0.00091(18) -0.00393(17) -0.00625(19)
Co4 0.0225(2) 0.0195(2) 0.0239(2) 0.00220(18) -0.00149(17) -0.01134(19)
Co5 0.0331(3) 0.0213(2) 0.0210(2) -0.00507(18) -0.00673(19) -0.0095(2)
Co6 0.0233(2) 0.0252(2) 0.0191(2) -0.00311(19) 0.00439(17) -0.0048(2)
O1 0.0196(11) 0.0170(11) 0.0175(10) -0.0011(8) -0.0036(8) -0.0082(9)
O2 0.0225(12) 0.0227(12) 0.0159(10) 0.0016(9) -0.0017(8) -0.0108(10)
O3 0.0217(12) 0.0196(11) 0.0191(11) -0.0025(9) -0.0020(9) -0.0065(10)
O11 0.0158(12) 0.0286(13) 0.0327(13) 0.0076(11) 0.0011(9) -0.0060(10)
O21 0.0175(11) 0.0218(11) 0.0206(11) 0.0010(9) -0.0036(8) -0.0077(10)
N11 0.0217(16) 0.0276(16) 0.0393(18) 0.0064(14) -0.0016(13) -0.0038(13)
C11 0.0164(16) 0.0248(17) 0.0246(16) -0.0012(14) -0.0012(12) -0.0081(14)
C21 0.0158(17) 0.0299(19) 0.036(2) 0.0077(16) -0.0015(14) -0.0047(15)
C31 0.024(2) 0.050(3) 0.071(3) 0.010(2) -0.014(2) -0.018(2)
C41 0.029(2) 0.043(2) 0.045(2) 0.010(2) 0.0070(18) 0.0008(19)
O12 0.0266(13) 0.0275(13) 0.0260(12) -0.0026(10) -0.0082(10) -0.0097(11)
O22 0.0247(13) 0.0220(12) 0.0191(11) -0.0029(9) -0.0079(9) -0.0080(10)
N12 0.051(2) 0.0314(17) 0.0335(17) -0.0094(14) -0.0192(15) -0.0120(17)
C12 0.030(2) 0.0286(19) 0.0242(16) -0.0004(15) -0.0060(14) -0.0144(17)
C22 0.035(2) 0.035(2) 0.0318(19) -0.0072(17) -0.0157(16) -0.0107(18)
C32 0.042(3) 0.053(3) 0.063(3) -0.013(2) -0.016(2) -0.030(2)
C42 0.063(3) 0.042(3) 0.049(3) -0.009(2) -0.036(2) -0.009(2)
O13 0.0386(15) 0.0272(13) 0.0269(12) -0.0066(10) -0.0045(10) -0.0191(12)
O23 0.0244(12) 0.0197(11) 0.0168(10) -0.0022(9) 0.0004(8) -0.0137(10)
N13 0.0277(16) 0.0304(16) 0.0279(15) 0.0070(13) -0.0051(12) -0.0190(14)
C13 0.0230(17) 0.0190(16) 0.0269(17) -0.0004(13) -0.0060(13) -0.0088(14)
C23 0.0264(19) 0.0215(17) 0.0384(19) 0.0010(15) -0.0060(15) -0.0173(15)
C33 0.041(3) 0.081(4) 0.048(3) 0.020(2) -0.017(2) -0.044(3)
C43 0.065(3) 0.024(2) 0.058(3) 0.003(2) 0.012(2) -0.024(2)
O14 0.0271(13) 0.0223(12) 0.0281(12) 0.0035(10) -0.0097(10) -0.0147(11)
O24 0.0269(13) 0.0191(11) 0.0217(11) 0.0016(9) -0.0061(9) -0.0136(10)
N14 0.0345(17) 0.0225(15) 0.0338(16) 0.0034(13) -0.0087(13) -0.0179(14)
C14 0.0272(18) 0.0200(16) 0.0242(16) -0.0047(13) -0.0030(13) -0.0130(15)
C24 0.032(2) 0.0255(18) 0.039(2) 0.0068(16) -0.0134(16) -0.0178(17)
C34 0.096(4) 0.034(2) 0.044(3) 0.002(2) -0.027(3) -0.036(3)
C44 0.039(3) 0.040(2) 0.086(3) 0.026(2) -0.030(2) -0.031(2)
O15 0.0272(13) 0.0284(13) 0.0293(13) 0.0032(11) 0.0021(10) -0.0157(11)
O25 0.0190(12) 0.0242(12) 0.0216(11) 0.0009(9) 0.0036(9) -0.0101(10)
N15 0.050(2) 0.039(2) 0.044(2) -0.0049(17) 0.0302(17) -0.0143(18)
C15 0.0207(18) 0.033(2) 0.0209(16) 0.0033(15) -0.0021(13) -0.0098(16)
C25 0.030(2) 0.039(2) 0.0261(18) 0.0032(16) 0.0071(15) -0.0144(18)
C35 0.049(3) 0.057(3) 0.040(2) 0.012(2) 0.018(2) -0.018(2)
C45 0.025(2) 0.116(5) 0.064(3) -0.016(3) 0.012(2) -0.030(3)
O16 0.0216(13) 0.0329(14) 0.0232(12) -0.0002(10) 0.0014(9) -0.0079(11)
O26 0.0128(11) 0.0199(11) 0.0206(10) -0.0013(9) -0.0016(8) -0.0057(9)
N16 0.0217(15) 0.0283(15) 0.0234(14) 0.0047(12) -0.0065(11) -0.0139(13)
C16 0.0189(16) 0.0213(16) 0.0216(15) 0.0020(13) -0.0027(12) -0.0080(14)
C26 0.0184(16) 0.0266(17) 0.0245(16) 0.0067(14) -0.0068(12) -0.0097(14)
C36 0.024(2) 0.037(2) 0.035(2) 0.0063(17) -0.0067(15) -0.0059(17)
C46 0.027(2) 0.045(2) 0.0345(19) 0.0099(17) -0.0104(15) -0.0244(19)
N17 0.0299(17) 0.0242(14) 0.0168(12) 0.0026(11) -0.0087(11) -0.0144(13)
O17 0.0210(13) 0.0267(13) 0.0278(12) 0.0044(10) -0.0058(10) -0.0088(11)
O27 0.0229(12) 0.0181(11) 0.0262(12) 0.0031(9) -0.0063(9) -0.0093(10)
O37 0.0336(15) 0.0283(13) 0.0404(14) 0.0103(11) -0.0111(11) -0.0204(12)
N18A 0.030(2) 0.051(2) 0.063(2) -0.019(2) -0.0019(18) -0.0131(18)
O18A 0.0269(14) 0.0288(13) 0.0355(14) -0.0013(12) -0.0017(11) -0.0116(12)
O28A 0.035(4) 0.102(10) 0.093(8) -0.060(6) 0.024(5) -0.028(6)
O38A 0.043(9) 0.093(13) 0.128(8) -0.086(10) 0.006(8) -0.021(10)
N18B 0.030(2) 0.051(2) 0.063(2) -0.019(2) -0.0019(18) -0.0131(18)
O18B 0.0269(14) 0.0288(13) 0.0355(14) -0.0013(12) -0.0017(11) -0.0116(12)
O28B 0.035(4) 0.102(10) 0.093(8) -0.060(6) 0.024(5) -0.028(6)
O38B 0.043(9) 0.093(13) 0.128(8) -0.086(10) 0.006(8) -0.021(10)
N19A 0.049(3) 0.064(4) 0.036(2) -0.004(3) -0.005(2) -0.024(3)
O19A 0.0571(19) 0.0437(17) 0.0153(12) -0.0060(11) -0.0025(11) -0.0131(15)
O29A 0.068(3) 0.114(4) 0.042(2) 0.008(3) -0.021(2) -0.044(3)
O39A 0.076(3) 0.088(4) 0.046(2) -0.018(2) 0.019(2) -0.056(3)
N19B 0.049(3) 0.064(4) 0.036(2) -0.004(3) -0.005(2) -0.024(3)
O19B 0.0571(19) 0.0437(17) 0.0153(12) -0.0060(11) -0.0025(11) -0.0131(15)
O29B 0.068(3) 0.114(4) 0.042(2) 0.008(3) -0.021(2) -0.044(3)
O39B 0.076(3) 0.088(4) 0.046(2) -0.018(2) 0.019(2) -0.056(3)
O1M 0.0521(18) 0.0365(16) 0.0221(13) 0.0051(12) 0.0032(12) -0.0051(14)
C1M 0.041(3) 0.067(3) 0.0235(19) 0.005(2) 0.0046(17) -0.012(2)
O2M 0.0304(13) 0.0219(12) 0.0166(10) 0.0003(9) -0.0045(9) -0.0112(11)
C2M 0.052(3) 0.0287(19) 0.0281(18) -0.0053(16) -0.0061(17) -0.0223(19)
O3W 0.0474(18) 0.0365(16) 0.0367(15) 0.0122(13) -0.0193(13) -0.0167(14)
O3MA 0.0474(18) 0.0365(16) 0.0367(15) 0.0122(13) -0.0193(13) -0.0167(14)
O3MB 0.0474(18) 0.0365(16) 0.0367(15) 0.0122(13) -0.0193(13) -0.0167(14)
O4MA 0.0443(18) 0.0394(16) 0.0386(16) 0.0162(13) 0.0013(13) -0.0119(14)
O4MB 0.0443(18) 0.0394(16) 0.0386(16) 0.0162(13) 0.0013(13) -0.0119(14)
O5W 0.061(2) 0.0231(13) 0.0302(14) -0.0096(11) -0.0097(13) -0.0048(14)
O5M 0.061(2) 0.0231(13) 0.0302(14) -0.0096(11) -0.0097(13) -0.0048(14)
O6M 0.0393(16) 0.0334(15) 0.0328(14) -0.0064(12) 0.0093(12) -0.0030(13)
C6M 0.062(3) 0.059(3) 0.044(3) -0.021(2) -0.004(2) -0.006(3)
Cl1 0.042(3) 0.067(4) 0.0288(18) -0.019(2) 0.007(2) -0.028(3)
Cl2 0.065(3) 0.073(4) 0.033(2) 0.027(2) -0.005(2) -0.043(3)
Cl3 0.067(3) 0.036(2) 0.0191(17) 0.0060(16) 0.0143(17) -0.028(2)
Cl4 0.0373(10) 0.0185(6) 0.0339(8) 0.0022(6) -0.0014(6) -0.0095(6)
O14P 0.052(3) 0.027(2) 0.046(3) 0.001(2) 0.023(2) 0.000(2)
O24P 0.050(3) 0.019(2) 0.038(2) 0.0078(18) -0.007(2) 0.000(2)
O34P 0.044(3) 0.030(2) 0.061(3) 0.003(2) -0.026(2) -0.002(2)
O44P 0.074(4) 0.045(3) 0.065(3) 0.014(3) -0.019(3) -0.044(3)
Cl5 0.053(3) 0.045(3) 0.080(4) 0.013(2) -0.013(2) -0.012(2)
Cl6 0.0355(14) 0.0591(16) 0.0269(10) 0.0049(12) 0.0031(9) -0.0219(13)
O16P 0.036(4) 0.091(6) 0.060(5) 0.018(4) 0.005(3) -0.039(4)
O26P 0.065(5) 0.123(7) 0.049(4) 0.019(4) -0.014(3) -0.066(5)
O36P 0.042(5) 0.189(12) 0.325(18) 0.195(13) -0.055(8) -0.070(7)
O46P 0.070(7) 0.229(15) 0.109(8) -0.089(9) -0.027(6) 0.020(8)
O8M 0.038(3) 0.025(3) 0.031(3) 0.004(2) -0.009(2) -0.021(2)
O9M 0.057(3) 0.045(3) 0.066(3) 0.009(2) -0.018(2) -0.016(2)
C9M 0.057(4) 0.042(4) 0.069(4) -0.011(3) -0.018(3) 0.001(3)
O10M 0.036(4) 0.085(6) 0.056(4) 0.010(4) -0.015(3) -0.034(4)
C10M 0.054(9) 0.058(8) 0.075(9) -0.022(7) -0.005(7) -0.016(7)

loop_
_atom_type_symbol
_atom_type_description
_atom_type_scat_dispersion_real
_atom_type_scat_dispersion_imag
_atom_type_scat_source
C C 0.0033 0.0016 'International Tables Vol C Tables 4.2.6.8 and 6.1.1.4'
H H 0.0000 0.0000 'International Tables Vol C Tables 4.2.6.8 and 6.1.1.4'
N N 0.0061 0.0033 'International Tables Vol C Tables 4.2.6.8 and 6.1.1.4'
O O 0.0106 0.0060 'International Tables Vol C Tables 4.2.6.8 and 6.1.1.4'
Co Co 0.3494 0.9721 'International Tables Vol C Tables 4.2.6.8 and 6.1.1.4'
Eu Eu -0.1578 3.6682 'International Tables Vol C Tables 4.2.6.8 and 6.1.1.4'
Cl Cl 0.1484 0.1585 'International Tables Vol C Tables 4.2.6.8 and 6.1.1.4'

loop_
_geom_angle_atom_site_label_1
_geom_angle_atom_site_label_2
_geom_angle_atom_site_label_3
_geom_angle
_geom_angle_site_symmetry_1
_geom_angle_site_symmetry_3
_geom_angle_publ_flag
O1 Eu O3 120.00(8) . . ?
O1 Eu O2 121.14(8) . . ?
O3 Eu O2 118.86(7) . . ?
O1 Eu O22 134.02(7) . . ?
O3 Eu O22 68.05(8) . . ?
O2 Eu O22 70.47(8) . . ?
O1 Eu O21 71.03(8) . . ?
O3 Eu O21 135.45(7) . . ?
O2 Eu O21 67.88(8) . . ?
O22 Eu O21 75.04(8) . . ?
O1 Eu O24 70.79(7) . . ?
O3 Eu O24 135.26(7) . . ?
O2 Eu O24 68.39(7) . . ?
O22 Eu O24 138.85(7) . . ?
O21 Eu O24 89.16(8) . . ?
O1 Eu O26 68.34(8) . . ?
O3 Eu O26 70.71(8) . . ?
O2 Eu O26 134.50(7) . . ?
O22 Eu O26 138.73(7) . . ?
O21 Eu O26 139.30(7) . . ?
O24 Eu O26 75.59(8) . . ?
O1 Eu O23 68.13(7) . . ?
O3 Eu O23 70.00(7) . . ?
O2 Eu O23 135.54(7) . . ?
O22 Eu O23 74.80(7) . . ?
O21 Eu O23 77.08(8) . . ?
O24 Eu O23 138.91(7) . . ?
O26 Eu O23 89.96(7) . . ?
O1 Eu O25 135.21(7) . . ?
O3 Eu O25 67.56(8) . . ?
O2 Eu O25 70.15(8) . . ?
O22 Eu O25 90.67(8) . . ?
O21 Eu O25 138.03(7) . . ?
O24 Eu O25 76.00(8) . . ?
O26 Eu O25 74.98(7) . . ?
O23 Eu O25 137.54(7) . . ?
O1 Co1 O1M 102.58(11) . . ?
O1 Co1 N13 158.23(10) . . ?
O1M Co1 N13 96.95(12) . . ?
O1 Co1 O11 93.72(9) . . ?
O1M Co1 O11 84.26(11) . . ?
N13 Co1 O11 97.75(11) . . ?
O1 Co1 O23 83.25(8) . . ?
O1M Co1 O23 171.59(10) . . ?
N13 Co1 O23 78.45(10) . . ?
O11 Co1 O23 89.36(10) . . ?
O1 Co1 O27 73.78(8) . . ?
O1M Co1 O27 95.32(10) . . ?
N13 Co1 O27 95.07(10) . . ?
O11 Co1 O27 167.13(9) . . ?
O23 Co1 O27 92.12(9) . . ?
O1 Co2 O2M 101.84(9) . . ?
O1 Co2 O14 91.68(9) . . ?
O2M Co2 O14 92.46(9) . . ?
O1 Co2 N16 157.60(10) . . ?
O2M Co2 N16 96.82(10) . . ?
O14 Co2 N16 99.86(10) . . ?
O1 Co2 O26 83.38(9) . . ?
O2M Co2 O26 174.24(9) . . ?
O14 Co2 O26 89.80(9) . . ?
N16 Co2 O26 77.57(10) . . ?
O1 Co2 O27 74.20(8) . . ?
O2M Co2 O27 85.32(9) . . ?
O14 Co2 O27 164.87(9) . . ?
N16 Co2 O27 95.27(10) . . ?
O26 Co2 O27 93.85(8) . . ?
O2 Co3 O3W 101.63(11) . . ?
O2 Co3 O21 83.44(9) . . ?
O3W Co3 O21 174.63(10) . . ?
O2 Co3 N11 159.03(11) . . ?
O3W Co3 N11 97.11(12) . . ?
O21 Co3 N11 78.21(11) . . ?
O2 Co3 O12 92.10(10) . . ?
O3W Co3 O12 89.19(10) . . ?
O21 Co3 O12 88.84(9) . . ?
N11 Co3 O12 97.54(12) . . ?
O2 Co3 O18A 75.24(9) . . ?
O3W Co3 O18A 88.35(10) . . ?
O21 Co3 O18A 94.72(9) . . ?
N11 Co3 O18A 96.11(11) . . ?
O12 Co3 O18A 166.32(9) . . ?
O2 Co4 O4MA 102.09(11) . . ?
O2 Co4 N14 158.46(10) . . ?
O4MA Co4 N14 96.22(12) . . ?
O2 Co4 O15 93.42(9) . . ?
O4MA Co4 O15 90.39(11) . . ?
N14 Co4 O15 97.75(11) . . ?
O2 Co4 O24 83.65(8) . . ?
O4MA Co4 O24 174.05(10) . . ?
N14 Co4 O24 77.85(10) . . ?
O15 Co4 O24 90.84(10) . . ?
O2 Co4 O18A 75.26(9) . . ?
O4MA Co4 O18A 86.46(11) . . ?
N14 Co4 O18A 94.83(11) . . ?
O15 Co4 O18A 167.29(9) . . ?
O24 Co4 O18A 93.55(9) . . ?
O3 Co5 O5W 103.27(11) . . ?
O3 Co5 O13 91.69(9) . . ?
O5W Co5 O13 89.99(11) . . ?
O3 Co5 N12 154.29(11) . . ?
O5W Co5 N12 97.18(12) . . ?
O13 Co5 N12 103.84(12) . . ?
O3 Co5 O22 82.74(9) . . ?
O5W Co5 O22 173.98(10) . . ?
O13 Co5 O22 89.53(10) . . ?
N12 Co5 O22 77.12(11) . . ?
O3 Co5 O19A 74.48(9) . . ?
O5W Co5 O19A 87.82(12) . . ?
O13 Co5 O19A 165.07(9) . . ?
N12 Co5 O19A 91.09(12) . . ?
O22 Co5 O19A 94.16(10) . . ?
O3 Co6 O6M 99.98(11) . . ?
O3 Co6 O16 93.55(9) . . ?
O6M Co6 O16 85.59(11) . . ?
O3 Co6 N15 156.03(13) . . ?
O6M Co6 N15 99.95(13) . . ?
O16 Co6 N15 101.13(14) . . ?
O3 Co6 O25 82.96(9) . . ?
O6M Co6 O25 174.35(10) . . ?
O16 Co6 O25 89.43(10) . . ?
N15 Co6 O25 78.39(11) . . ?
O3 Co6 O19A 74.64(9) . . ?
O6M Co6 O19A 92.61(11) . . ?
O16 Co6 O19A 167.59(10) . . ?
N15 Co6 O19A 91.28(14) . . ?
O25 Co6 O19A 92.82(10) . . ?
Co2 O1 Co1 114.85(10) . . ?
Co3 O2 Co4 113.40(11) . . ?
Co3 O2 Eu 104.82(9) . . ?
Co4 O2 Eu 104.40(9) . . ?
Co5 O3 Co6 114.64(10) . . ?
Co5 O3 Eu 105.67(9) . . ?
Co6 O3 Eu 105.37(9) . . ?
C11 O11 Co1 127.2(2) . . ?
C11 O21 Co3 117.6(2) . . ?
C11 O21 Eu 138.5(2) . . ?
Co3 O21 Eu 102.10(9) . . ?
C21 N11 Co3 113.2(2) . . ?
O11 C11 O21 124.9(3) . . ?
O11 C11 C21 118.0(3) . . ?
O21 C11 C21 117.0(3) . . ?
N11 C21 C41 112.3(3) . . ?
N11 C21 C11 109.4(3) . . ?
C41 C21 C11 109.9(3) . . ?
N11 C21 C31 107.6(3) . . ?
C41 C21 C31 110.9(3) . . ?
C11 C21 C31 106.6(3) . . ?
C12 O12 Co3 127.0(2) . . ?
C12 O22 Co5 117.7(2) . . ?
C12 O22 Eu 139.9(2) . . ?
Co5 O22 Eu 101.78(9) . . ?
C22 N12 Co5 111.7(2) . . ?
O12 C12 O22 124.9(3) . . ?
O12 C12 C22 118.4(3) . . ?
O22 C12 C22 116.7(3) . . ?
N12 C22 C32 108.2(3) . . ?
N12 C22 C42 110.8(3) . . ?
C32 C22 C42 111.7(3) . . ?
N12 C22 C12 108.6(3) . . ?
C32 C22 C12 106.7(3) . . ?
C42 C22 C12 110.8(3) . . ?
C13 O13 Co5 127.1(2) . . ?
C13 O23 Co1 117.2(2) . . ?
C13 O23 Eu 140.5(2) . . ?
Co1 O23 Eu 101.16(8) . . ?
C23 N13 Co1 114.7(2) . . ?
O13 C13 O23 124.6(3) . . ?
O13 C13 C23 117.0(3) . . ?
O23 C13 C23 118.5(3) . . ?
N13 C23 C43 110.5(3) . . ?
N13 C23 C33 108.0(3) . . ?
C43 C23 C33 111.6(3) . . ?
N13 C23 C13 109.3(2) . . ?
C43 C23 C13 109.0(3) . . ?
C33 C23 C13 108.4(3) . . ?
C14 O14 Co2 127.3(2) . . ?
C14 O24 Co4 118.31(19) . . ?
C14 O24 Eu 139.3(2) . . ?
Co4 O24 Eu 101.26(8) . . ?
C24 N14 Co4 114.6(2) . . ?
O14 C14 O24 125.0(3) . . ?
O14 C14 C24 117.4(3) . . ?
O24 C14 C24 117.6(3) . . ?
N14 C24 C44 108.5(3) . . ?
N14 C24 C14 109.0(3) . . ?
C44 C24 C14 107.5(3) . . ?
N14 C24 C34 110.7(3) . . ?
C44 C24 C34 111.1(3) . . ?
C14 C24 C34 110.1(3) . . ?
C15 O15 Co4 126.2(2) . . ?
C15 O25 Co6 117.0(2) . . ?
C15 O25 Eu 140.1(2) . . ?
Co6 O25 Eu 101.79(9) . . ?
C25 N15 Co6 113.8(2) . . ?
O15 C15 O25 124.6(3) . . ?
O15 C15 C25 117.7(3) . . ?
O25 C15 C25 117.7(3) . . ?
N15 C25 C35 110.4(3) . . ?
N15 C25 C45 107.7(4) . . ?
C35 C25 C45 111.7(4) . . ?
N15 C25 C15 109.3(3) . . ?
C35 C25 C15 110.3(3) . . ?
C45 C25 C15 107.3(3) . . ?
C16 O16 Co6 127.0(2) . . ?
C16 O26 Co2 117.54(19) . . ?
C16 O26 Eu 140.35(19) . . ?
Co2 O26 Eu 101.08(9) . . ?
C26 N16 Co2 113.00(19) . . ?
O16 C16 O26 124.5(3) . . ?
O16 C16 C26 117.7(3) . . ?
O26 C16 C26 117.7(3) . . ?
N16 C26 C36 111.5(3) . . ?
N16 C26 C16 108.8(3) . . ?
C36 C26 C16 111.1(3) . . ?
N16 C26 C46 108.1(3) . . ?
C36 C26 C46 110.1(3) . . ?
C16 C26 C46 107.1(3) . . ?
O37 N17 O17 121.4(3) . . ?
O37 N17 O27 119.5(3) . . ?
O17 N17 O27 119.1(3) . . ?
N17 O27 Co2 133.46(19) . . ?
N17 O27 Co1 130.07(18) . . ?
Co2 O27 Co1 96.38(9) . . ?
O38A N18A O18A 121.2(16) . . ?
O38A N18A O28A 121.7(18) . . ?
O18A N18A O28A 116.1(8) . . ?
N18A O18A Co4 130.1(2) . . ?
N18A O18A Co3 131.5(2) . . ?
Co4 O18A Co3 95.64(10) . . ?
O39A N19A O29A 122.4(5) . . ?
O39A N19A O19A 125.4(5) . . ?
O29A N19A O19A 112.2(4) . . ?
N19A O19A Co6 125.0(3) . . ?
N19A O19A Co5 139.7(3) . . ?
Co6 O19A Co5 95.29(9) . . ?
O39B N19B O29B 120.9(14) . . ?
C1M O1M Co1 128.9(2) . . ?
C2M O2M Co2 122.4(2) . . ?
C4MA O4MA Co4 126.4(5) . . ?
C6M O6M Co6 129.7(3) . . ?
O21P Cl1 O11P 114.8(8) . . ?
O21P Cl1 O41P 113.3(8) . . ?
O11P Cl1 O41P 110.9(8) . . ?
O21P Cl1 O31P 106.4(7) . . ?
O11P Cl1 O31P 107.4(7) . . ?
O41P Cl1 O31P 103.1(8) . . ?
O27P Cl7 O47P 111.2(9) . . ?
O27P Cl7 O37P 111.1(11) . . ?
O47P Cl7 O37P 117.2(12) . . ?
O27P Cl7 O17P 107.1(11) . . ?
O47P Cl7 O17P 104.3(9) . . ?
O37P Cl7 O17P 104.9(11) . . ?
O22P Cl2 O12P 134.0(13) . . ?
O22P Cl2 O42P 113.7(11) . . ?
O12P Cl2 O42P 101.2(11) . . ?
O22P Cl2 O32P 99.9(11) . . ?
O12P Cl2 O32P 104.7(11) . . ?
O42P Cl2 O32P 97.0(10) . . ?
O23P Cl3 O13P 112.1(10) . . ?
O23P Cl3 O33P 100.5(9) . . ?
O13P Cl3 O33P 134.8(10) . . ?
O23P Cl3 O43P 112.8(9) . . ?
O13P Cl3 O43P 98.2(9) . . ?
O33P Cl3 O43P 97.0(8) . . ?
O34P Cl4 O14P 109.7(4) . . ?
O34P Cl4 O44P 106.3(3) . . ?
O14P Cl4 O44P 110.3(4) . . ?
O34P Cl4 O24P 110.0(3) . . ?
O14P Cl4 O24P 110.3(3) . . ?
O44P Cl4 O24P 110.1(3) . . ?
O45P Cl5 O35P 111.8(11) . . ?
O45P Cl5 O25P 108.4(15) . . ?
O35P Cl5 O25P 104.4(13) . . ?
O45P Cl5 O15P 110.0(11) . . ?
O35P Cl5 O15P 109.7(8) . . ?
O25P Cl5 O15P 112.4(14) . . ?
O46P Cl6 O36P 101.1(8) . . ?
O46P Cl6 O16P 110.0(6) . . ?
O36P Cl6 O16P 112.7(6) . . ?
O46P Cl6 O26P 106.9(6) . . ?
O36P Cl6 O26P 110.8(6) . . ?
O16P Cl6 O26P 114.5(4) . . ?
O3N N1 O2N 116.8(9) . . ?
O3N N1 O1N 123.0(8) . . ?
O2N N1 O1N 120.1(9) . . ?

loop_
_geom_bond_atom_site_label_1
_geom_bond_atom_site_label_2
_geom_bond_distance
_geom_bond_site_symmetry_2
_geom_bond_publ_flag
Eu O1 2.427(2) . ?
Eu O3 2.437(2) . ?
Eu O2 2.443(2) . ?
Eu O22 2.455(2) . ?
Eu O21 2.456(2) . ?
Eu O24 2.457(2) . ?
Eu O26 2.458(2) . ?
Eu O23 2.460(2) . ?
Eu O25 2.469(2) . ?
Eu Co1 3.5309(11) . ?
Eu Co4 3.5357(10) . ?
Eu Co2 3.5366(11) . ?
Co1 O1 2.018(2) . ?
Co1 O1M 2.041(3) . ?
Co1 N13 2.087(3) . ?
Co1 O11 2.096(3) . ?
Co1 O23 2.102(2) . ?
Co1 O27 2.283(2) . ?
Co2 O1 2.010(2) . ?
Co2 O2M 2.069(2) . ?
Co2 O14 2.096(2) . ?
Co2 N16 2.109(3) . ?
Co2 O26 2.114(2) . ?
Co2 O27 2.271(2) . ?
Co3 O2 2.017(2) . ?
Co3 O3W 2.067(3) . ?
Co3 O21 2.091(2) . ?
Co3 N11 2.092(3) . ?
Co3 O12 2.102(2) . ?
Co3 O18A 2.278(3) . ?
Co4 O2 2.020(2) . ?
Co4 O4MA 2.051(3) . ?
Co4 N14 2.091(3) . ?
Co4 O15 2.092(3) . ?
Co4 O24 2.108(2) . ?
Co4 O18A 2.276(3) . ?
Co5 O3 2.017(2) . ?
Co5 O5W 2.049(3) . ?
Co5 O13 2.092(3) . ?
Co5 N12 2.113(3) . ?
Co5 O22 2.123(2) . ?
Co5 O19A 2.303(3) . ?
Co6 O3 2.019(2) . ?
Co6 O6M 2.052(3) . ?
Co6 O16 2.081(2) . ?
Co6 N15 2.087(3) . ?
Co6 O25 2.099(2) . ?
Co6 O19A 2.295(3) . ?
O1 H1 1.0000 . ?
O2 H2 1.0000 . ?
O3 H3 1.0000 . ?
O11 C11 1.232(4) . ?
O21 C11 1.288(4) . ?
N11 C21 1.473(5) . ?
C11 C21 1.537(5) . ?
C21 C41 1.515(5) . ?
C21 C31 1.539(6) . ?
O12 C12 1.237(4) . ?
O22 C12 1.276(4) . ?
N12 C22 1.481(5) . ?
C12 C22 1.542(5) . ?
C22 C32 1.531(6) . ?
C22 C42 1.532(5) . ?
O13 C13 1.238(4) . ?
O23 C13 1.280(4) . ?
N13 C23 1.474(4) . ?
C13 C23 1.533(5) . ?
C23 C43 1.512(5) . ?
C23 C33 1.522(5) . ?
O14 C14 1.234(4) . ?
O24 C14 1.282(4) . ?
N14 C24 1.492(4) . ?
C14 C24 1.534(4) . ?
C24 C44 1.518(5) . ?
C24 C34 1.535(6) . ?
O15 C15 1.240(4) . ?
O25 C15 1.291(4) . ?
N15 C25 1.478(5) . ?
C15 C25 1.537(5) . ?
C25 C35 1.503(5) . ?
C25 C45 1.518(6) . ?
O16 C16 1.242(4) . ?
O26 C16 1.276(4) . ?
N16 C26 1.479(4) . ?
C16 C26 1.533(4) . ?
C26 C36 1.516(5) . ?
C26 C46 1.546(5) . ?
N17 O37 1.233(3) . ?
N17 O17 1.240(3) . ?
N17 O27 1.292(3) . ?
N18A O38A 1.204(13) . ?
N18A O18A 1.248(4) . ?
N18A O28A 1.287(10) . ?
N19A O39A 1.217(6) . ?
N19A O29A 1.261(6) . ?
N19A O19A 1.329(5) . ?
N19B O39B 1.228(13) . ?
N19B O29B 1.244(13) . ?
O1M C1M 1.417(4) . ?
O2M C2M 1.432(4) . ?
O4MA C4MA 1.432(11) . ?
O6M C6M 1.403(5) . ?
Cl1 O21P 1.393(9) . ?
Cl1 O11P 1.412(8) . ?
Cl1 O41P 1.434(9) . ?
Cl1 O31P 1.439(9) . ?
Cl7 O27P 1.382(13) . ?
Cl7 O47P 1.383(13) . ?
Cl7 O37P 1.428(13) . ?
Cl7 O17P 1.476(13) . ?
Cl2 O22P 1.298(12) . ?
Cl2 O12P 1.390(13) . ?
Cl2 O42P 1.444(12) . ?
Cl2 O32P 1.507(11) . ?
Cl3 O23P 1.373(11) . ?
Cl3 O13P 1.383(11) . ?
Cl3 O33P 1.392(10) . ?
Cl3 O43P 1.393(10) . ?
Cl4 O34P 1.421(4) . ?
Cl4 O14P 1.434(6) . ?
Cl4 O44P 1.439(5) . ?
Cl4 O24P 1.439(4) . ?
Cl5 O45P 1.378(12) . ?
Cl5 O35P 1.416(10) . ?
Cl5 O25P 1.420(14) . ?
Cl5 O15P 1.445(12) . ?
Cl6 O46P 1.380(9) . ?
Cl6 O36P 1.387(8) . ?
Cl6 O16P 1.397(6) . ?
Cl6 O26P 1.413(6) . ?
N1 O3N 1.220(10) . ?
N1 O2N 1.228(13) . ?
N1 O1N 1.321(10) . ?
O7MA C7MA 1.49(2) . ?
O8M C8M 1.463(14) . ?
O9M C9M 1.388(7) . ?
O10M C10M 1.473(15) . ?
O11M C11M 1.327(17) . ?

loop_
_geom_hbond_atom_site_label_D
_geom_hbond_atom_site_label_H
_geom_hbond_atom_site_label_A
_geom_hbond_distance_DH
_geom_hbond_distance_HA
_geom_hbond_distance_DA
_geom_hbond_angle_DHA
_geom_hbond_site_symmetry_A
O1 H1 O3N 1.00 1.75 2.735(9) 168.5 .
O1 H1 O7MA 1.00 1.80 2.783(8) 165.6 .
O1 H1 O7MB 1.00 1.80 2.783(8) 165.6 .
O2 H2 O33P 1.00 1.84 2.829(13) 170.4 .
O2 H2 O4W 1.00 1.96 2.936(8) 165.4 .
O2 H2 O32P 1.00 2.00 2.959(14) 160.6 .
O3 H3 O35P 1.00 1.86 2.851(13) 171.8 2_676
O3 H3 O24P 1.00 1.95 2.941(5) 168.7 2_676
N11 H11A O2W 0.92 2.57 3.42(2) 153.5 1_655
N11 H11B O28B 0.92 2.18 2.983(17) 144.8 .
N11 H11B O28A 0.92 2.19 2.919(17) 136.1 .
N12 H12A O31P 0.92 2.50 3.361(10) 154.9 1_655
N12 H12B O29B 0.92 2.13 2.688(17) 118.1 .
N12 H12B O29A 0.92 2.19 3.011(6) 148.3 .
N12 H12B O39B 0.92 2.24 2.709(15) 110.7 2_677
N12 H12B O12P 0.92 2.40 3.18(2) 142.9 .
N13 H13A O46P 0.92 2.39 3.272(13) 161.1 1_655
N13 H13B O37 0.92 2.15 2.946(4) 144.8 .
N14 H14A O38B 0.92 2.05 2.84(4) 142.6 .
N14 H14A O38A 0.92 2.21 3.00(4) 144.5 .
N14 H14B O8M 0.92 2.28 3.197(5) 174.2 .
N15 H15A O39A 0.92 2.00 2.831(6) 149.7 .
N15 H15A N19A 0.92 2.63 3.285(7) 128.4 .
N15 H15B O11P 0.92 2.30 3.105(9) 146.4 .
N15 H15B O41P 0.92 2.31 3.146(15) 150.5 2_577
N15 H15B O17P 0.92 2.32 3.209(15) 161.6 2_577
N16 H16A O17 0.92 2.20 3.000(4) 145.5 .
N16 H16B O10M 0.92 2.49 3.265(7) 142.2 2_576
N16 H16B O16P 0.92 2.57 3.464(8) 165.0 .
O1M H1Z O2N 0.84 2.15 2.937(14) 156.6 .
O2M H2M O17 0.84 1.98 2.816(3) 173.0 2_676
O2M H2M O37 0.84 2.46 3.067(4) 129.8 2_676
O2M H2M N17 0.84 2.54 3.332(4) 158.2 2_676
O3MA H3MA O9M 0.85 2.22 2.789(5) 124.5 .
O3MB H3MB O9M 0.85 2.23 2.789(5) 123.5 .
O4MB H4MB O9M 0.84 2.44 2.749(5) 102.8 .
O5M H5M N12 0.83 2.50 3.122(4) 132.8 .
O6M H6M O14P 0.84 1.99 2.824(6) 171.8 2_676
O6M H6M O25P 0.84 2.05 2.89(3) 176.2 2_676
O7MB H7MB O28A 0.84 2.06 2.793(14) 144.2 .
O9M H9M O21P 0.84 1.94 2.754(13) 162.2 1_645
O10M H1M O26P 0.83 2.13 2.943(12) 167.9 .
